data_2003908
loop_
_publ_author_name
'Moreau, S.'
'Metin, J.'
'Coudert, P.'
'Couquelet, J.'

_publ_section_title
;
 5-(2-Chlorobenzyl)-6-methyl-3(2<i>H</i>)-pyridazinone
;
_journal_issue 9
_journal_name_full 'Acta Crystallographica Section C'
_journal_page_first 1834
_journal_page_last 1836
_journal_paper_doi 10.1107/S0108270195002757
_journal_volume 51
_journal_year 1995
_chemical_formula_sum 'C12 H11 Cl N2 O'
_chemical_formula_weight 234.69
_space_group_IT_number 4
_symmetry_cell_setting monoclinic
_symmetry_space_group_name_Hall 'P 2yb'
_symmetry_space_group_name_H-M 'P 1 21 1'
_atom_type_scat_source IntTabIV
_cell_angle_alpha 90
_cell_angle_beta 100.570(10)
_cell_angle_gamma 90
_cell_formula_units_Z 2
_cell_length_a 7.2700(10)
_cell_length_b 7.076(4)
_cell_length_c 11.2270(10)
_cell_measurement_reflns_used 25
_cell_measurement_temperature 293
_cell_measurement_theta_max 15
_cell_measurement_theta_min 8
_cell_volume 567.7(3)
_diffrn_measurement_device 'Enraf-Nonius CAD-4'
_diffrn_measurement_method \q-2\q
_diffrn_radiation_type MoK\a
_diffrn_radiation_wavelength .71069
_diffrn_reflns_limit_h_max 11
_diffrn_reflns_limit_h_min 0
_diffrn_reflns_limit_k_max 11
_diffrn_reflns_limit_k_min 0
_diffrn_reflns_limit_l_max 18
_diffrn_reflns_limit_l_min -018
_diffrn_reflns_number 2650
_diffrn_reflns_theta_max 35
_diffrn_standards_decay_% 1
_diffrn_standards_interval_time 60
_diffrn_standards_number 3
_exptl_absorpt_coefficient_mu .31
_exptl_absorpt_correction_type none
_exptl_crystal_colour white
_exptl_crystal_density_diffrn 1.373
_exptl_crystal_density_meas 1.2
_exptl_crystal_description prism
_exptl_crystal_size_max .42
_exptl_crystal_size_mid .21
_exptl_crystal_size_min .12
_refine_diff_density_max .33
_refine_diff_density_min -0.36
_refine_ls_extinction_coef 'g = 1.683E-6'
_refine_ls_extinction_method 'F~c~ = |F~o~|(1 + gI~c~) (Stout & Jensen, 1968)'
_refine_ls_goodness_of_fit_obs 1.67
_refine_ls_hydrogen_treatment refall
_refine_ls_number_parameters 189
_refine_ls_number_reflns 1468
_refine_ls_R_factor_obs .051
_refine_ls_shift/esd_max .01
_refine_ls_structure_factor_coef F
_refine_ls_weighting_details 'w = 1/\s^2^'
_refine_ls_weighting_scheme calc
_refine_ls_wR_factor_obs .054
_reflns_number_observed 1247
_reflns_number_total 2650
_reflns_observed_criterion I>3\s(I)
_cod_data_source_file jz1037.cif
_cod_data_source_block jz1037a
_cod_depositor_comments
;
The following automatic conversions were performed:

'_refine_ls_weighting_scheme' value '1/\s^2^' was changed to 'calc'.
New tag '_refine_ls_weighting_details' was created. The value of the
new tag was set to 'w = 1/\s^2^'.

Automatic conversion script
Id: cif_fix_values 3143 2015-03-26 13:38:13Z robertas 
;
_cod_original_cell_volume 567.8
_cod_original_sg_symbol_Hall 'P 2y1'
_cod_original_sg_symbol_H-M 'P 21'
_cod_database_code 2003908

loop_
_symmetry_equiv_pos_as_xyz
x,y,z
-x,y+1/2,-z

loop_
_atom_site_label
_atom_site_fract_x
_atom_site_fract_y
_atom_site_fract_z
_atom_site_B_iso_or_equiv
N(1) .3978(3) -0.1953(4) .1338(2) 3.69(4)
N(2) .2197(3) -0.1456(3) .0846(2) 3.38(4)
C(3) .1511(3) .0300(4) .0621(2) 3.34(4)
C(4) .2839(3) .1781(4) .0966(2) 3.52(5)
C(5) .4618(3) .1389(4) .1475(2) 3.32(5)
C(6) .5146(3) -.0568(5) .1646(2) 3.47(5)
C(7) .6038(3) .2923(5) .1827(2) 4.26(6)
C(8) .6662(3) .3149(4) .3194(2) 3.70(5)
C(9) .8447(4) .3774(5) .3679(3) 4.32(6)
Cl(10) 1.00400(10) .427 .27390(10) 6.96(2)
C(11) .9041(4) .4052(6) .4909(3) 6.14(8)
C(12) .7805(5) .3627(7) .5684(3) 6.90(10)
C(13) .6067(5) .2992(7) .5235(3) 6.70(9)
C(14) .5477(4) .2782(6) .3987(3) 5.26(7)
C(15) .7113(3) -0.1161(5) .2179(3) 4.90(7)
O(16) -.0182(3) .0503(3) .0150(2) 4.51(4)
H(2) .151(3) -0.226(4) .059(2) 3.8(6)
H(4) .248(5) .299(4) .089(2) 3.4(5)
H(71) .571(3) .406(5) .157(2) 4.1(6)
H(72) .717(3) .259(5) .149(3) 5.2(7)
H(11) 1.035(5) .441(7) .522(3) 8.1(9)
H(12) .831(3) .378(5) .661(3) 5.6(7)
H(13) .500(5) .277(7) .574(4) 11.0(10)
H(14) .431(4) .257(6) .364(3) 6.2(8)
H(151) .755(4) -.060(6) .299(3) 7.1(8)
H(152) .715(5) -0.256(7) .226(4) 11.0(10)
H(153) .787(4) -.075(6) .168(3) 7.1(8)

loop_
_geom_angle_atom_site_label_1
_geom_angle_atom_site_label_2
_geom_angle_atom_site_label_3
_geom_angle
_geom_angle_publ_flag
N(2) N(1) C(6) 116.1(2) yes
N(1) N(2) C(3) 127.5(2) yes
N(2) C(3) C(4) 114.7(2) yes
N(2) C(3) O(16) 119.1(2) yes
C(4) C(3) O(16) 126.3(3) yes
C(3) C(4) C(5) 120.9(3) yes
C(4) C(5) C(6) 117.9(2) yes
C(4) C(5) C(7) 121.6(3) yes
C(6) C(5) C(7) 120.4(2) yes
N(1) C(6) C(5) 122.9(3) yes
N(1) C(6) C(15) 115.0(3) yes
C(5) C(6) C(15) 122.1(2) yes
C(5) C(7) C(8) 113.8(2) yes
C(7) C(8) C(9) 120.9(2) yes
C(7) C(8) C(14) 121.7(2) yes
C(9) C(8) C(14) 117.4(2) yes
C(8) C(9) Cl(10) 120.4(2) yes
C(8) C(9) C(11) 122.4(3) yes
Cl(10) C(9) C(11) 117.2(2) yes
C(9) C(11) C(12) 118.3(3) yes
C(11) C(12) C(13) 120.4(4) yes
C(12) C(13) C(14) 120.3(3) yes
C(8) C(14) C(13) 121.1(3) yes
N(1) N(2) H(2) 118(2) no
C(3) N(2) H(2) 115(2) no
C(3) C(4) H(4) 120.0(10) no
C(5) C(4) H(4) 119.0(10) no
C(5) C(7) H(71) 116.0(10) no
C(5) C(7) H(72) 108(2) no
C(8) C(7) H(71) 105(2) no
C(8) C(7) H(72) 107(2) no
H(71) C(7) H(72) 107(3) no
C(9) C(11) H(11) 120(2) no
C(12) C(11) H(11) 122(2) no
C(11) C(12) H(12) 117(2) no
C(13) C(12) H(12) 123(2) no
C(12) C(13) H(13) 125(2) no
C(14) C(13) H(13) 114(2) no
C(8) C(14) H(14) 114(2) no
C(13) C(14) H(14) 123(2) no
C(6) C(15) H(151) 112(2) no
C(6) C(15) H(152) 109(2) no
C(6) C(15) H(153) 108(2) no
H(151) C(15) H(153) 108(4) no
H(151) C(15) H(152) 109(3) no
H(152) C(15) H(153) 111(4) no

loop_
_geom_bond_atom_site_label_1
_geom_bond_atom_site_label_2
_geom_bond_distance
_geom_bond_publ_flag
N(1) N(2) 1.357(3) yes
N(1) C(6) 1.301(4) yes
N(2) C(3) 1.346(4) yes
C(3) C(4) 1.430(4) yes
C(3) O(16) 1.255(3) yes
C(4) C(5) 1.343(3) yes
C(5) C(6) 1.440(4) yes
C(5) C(7) 1.500(4) yes
C(6) C(15) 1.505(3) yes
C(7) C(8) 1.527(3) yes
C(8) C(9) 1.384(3) yes
C(8) C(14) 1.373(4) yes
C(9) Cl(10) 1.739(3) yes
C(9) C(11) 1.384(4) yes
C(11) C(12) 1.393(5) yes
C(12) C(13) 1.348(5) yes
C(13) C(14) 1.396(4) yes
N(2) H(2) 0.78(3) no
C(4) H(4) 0.89(3) no
C(7) H(71) 0.88(3) no
C(7) H(72) 1.00(3) no
C(11) H(11) 0.98(3) no
C(12) H(12) 1.04(3) no
C(13) H(13) 1.06(4) no
C(14) H(14) 0.88(3) no
C(15) H(151) 0.99(3) no
C(15) H(152) 0.99(5) no
C(15) H(153) 0.91(3) no

loop_
_geom_contact_atom_site_label_1
_geom_contact_atom_site_label_2
_geom_contact_distance
_geom_contact_site_symmetry_2
_geom_contact_publ_flag
C(4) O(16) 3.369(3) 2_555 yes
Cl(10) O(16) 3.379(3) 2_655 yes
N(1) O(16) 3.458(3) 2_545 yes
C(15) O(16) 3.477(4) 1_655 yes
N(2) C(7) 3.501(3) 2_645 yes
N(1) C(7) 3.551(3) 2_645 yes
C(4) Cl(10) 3.562(3) 1_455 yes
O(16) O(16) 3.568(3) 2_545 yes
O(16) O(16) 3.568(3) 2_555 yes
C(3) O(16) 3.592(4) 2_545 yes
N(2) C(3) 3.690(3) 2_545 yes
N(1) C(5) 3.684(3) 2_645 yes
C(13) C(14) 3.725(6) 2_656 yes

loop_
_geom_torsion_atom_site_label_1
_geom_torsion_atom_site_label_2
_geom_torsion_atom_site_label_3
_geom_torsion_atom_site_label_4
_geom_torsion
_geom_torsion_publ_flag
C(4) C(5) C(7) C(8) 111.0(3) yes
C(5) C(7) C(8) C(9) 149.7(3) yes
